data_4323946
loop_
_publ_author_name
'Smuruthi Kamepalli'
'Claire J. Carmalt'
'Robert D. Culp'
'Alan H. Cowley'
'Richard A. Jones'
'Nicholas C. Norman'

_publ_section_title
;
 Synthesis and Structures of Intramolecularly Base-Coordinated Aryl Group
 15 Compounds
;
_journal_name_full 'Inorganic Chemistry'
_journal_page_first 6179
_journal_page_last 6183
_journal_paper_doi 10.1021/ic960516c
_journal_volume 35
_journal_year 1996
_chemical_formula_structural '((C H3)2 N C10 H6)3 As'
_chemical_formula_sum 'C36 H36 As N3'
_chemical_formula_weight 585.60
_chemical_name_systematic
; 
 ? 
;
_space_group_IT_number 14
_symmetry_cell_setting monoclinic
_symmetry_space_group_name_Hall '-P 2ybc'
_symmetry_space_group_name_H-M 'P 1 21/c 1'
_atom_sites_solution_hydrogens geom
_atom_sites_solution_primary direct
_atom_sites_solution_secondary difmap
_audit_creation_method SHELXL
_cell_angle_alpha 90.00
_cell_angle_beta 100.708(11)
_cell_angle_gamma 90.00
_cell_formula_units_Z 4
_cell_length_a 9.5744(12)
_cell_length_b 16.273(2)
_cell_length_c 18.884(3)
_cell_measurement_reflns_used 47
_cell_measurement_temperature 193(2)
_cell_measurement_theta_max 11.75
_cell_measurement_theta_min 9.20
_cell_volume 2891.0(7)
_computing_cell_refinement 'Siemens XSCANS'
_computing_data_collection 'Siemens XSCANS'
_computing_data_reduction 'Siemens SHELXTL'
_computing_molecular_graphics 'Siemens SHELXTL'
_computing_publication_material 'Siemens SHELXTL'
_computing_structure_refinement 'SHELXL-93 (Sheldrick, 1993)'
_computing_structure_solution 'SHELXS-86 (Sheldrick, 1990)'
_diffrn_ambient_temperature 193(2)
_diffrn_measurement_device 'Siemens P3'
_diffrn_measurement_method '\w scans'
_diffrn_radiation_monochromator graphite
_diffrn_radiation_source 'fine-focus sealed tube'
_diffrn_radiation_type MoK\a
_diffrn_radiation_wavelength 0.71073
_diffrn_reflns_av_R_equivalents 0.0455
_diffrn_reflns_av_sigmaI/netI 0.0927
_diffrn_reflns_limit_h_max 6
_diffrn_reflns_limit_h_min -12
_diffrn_reflns_limit_k_max 21
_diffrn_reflns_limit_k_min -8
_diffrn_reflns_limit_l_max 24
_diffrn_reflns_limit_l_min -24
_diffrn_reflns_number 10341
_diffrn_reflns_theta_max 27.50
_diffrn_reflns_theta_min 2.16
_diffrn_standards_decay_% '0.9414 < d < 1.000'
_diffrn_standards_interval_count 96
_diffrn_standards_number 4
_exptl_absorpt_coefficient_mu 1.206
_exptl_absorpt_correction_T_max 0.91417
_exptl_absorpt_correction_T_min 0.53076
_exptl_absorpt_correction_type SHELXA
_exptl_crystal_colour colorless
_exptl_crystal_density_diffrn 1.345
_exptl_crystal_density_meas ?
_exptl_crystal_description block
_exptl_crystal_F_000 1224
_exptl_crystal_size_max 0.50
_exptl_crystal_size_mid 0.38
_exptl_crystal_size_min 0.14
_refine_diff_density_max 0.341
_refine_diff_density_min -0.359
_refine_diff_density_rms 0.074
_refine_ls_extinction_method none
_refine_ls_goodness_of_fit_all 1.004
_refine_ls_goodness_of_fit_obs 1.068
_refine_ls_hydrogen_treatment refU
_refine_ls_matrix_type full
_refine_ls_number_parameters 369
_refine_ls_number_reflns 6646
_refine_ls_number_restraints 0
_refine_ls_restrained_S_all 1.007
_refine_ls_restrained_S_obs 1.068
_refine_ls_R_factor_all 0.1038
_refine_ls_R_factor_obs 0.0495
_refine_ls_shift/esd_max -0.001
_refine_ls_shift/esd_mean 0.000
_refine_ls_structure_factor_coef Fsqd
_refine_ls_weighting_details 'w=1/[\s^2^(Fo^2^)+(0.0334P)^2^+0.0000P] where P=(Fo^2^+2Fc^2^)/3'
_refine_ls_weighting_scheme calc
_refine_ls_wR_factor_all 0.0982
_refine_ls_wR_factor_obs 0.0815
_reflns_number_observed 4193
_reflns_number_total 6647
_reflns_observed_criterion >2sigma(I)
_cod_data_source_file ic960516c_4.cif
_cod_data_source_block Compound7
_cod_depositor_comments
;
The following automatic conversions were performed:

'_exptl_crystal_density_meas' value 'none' was changed to '?' - the
value is perceived as not measured.

Automatic conversion script
Id: cif_fix_values 3008 2015-01-20 13:52:24Z robertas 

The following automatic conversions were performed:

'_refine_ls_weighting_scheme' value 'calc
w=1/[\s^2^(Fo^2^)+(0.0334P)^2^+0.0000P] where P=(Fo^2^+2Fc^2^)/3' was
changed to 'calc'. New tag '_refine_ls_weighting_details' was
created. The value of the new tag was set to
'w=1/[\s^2^(Fo^2^)+(0.0334P)^2^+0.0000P] where P=(Fo^2^+2Fc^2^)/3'.

Automatic conversion script
Id: cif_fix_values 3143 2015-03-26 13:38:13Z robertas 
;
_cod_original_cell_volume 2890.9(7)
_cod_database_code 4323946

loop_
_symmetry_equiv_pos_as_xyz
'x, y, z'
'-x, y+1/2, -z+1/2'
'-x, -y, -z'
'x, -y-1/2, z-1/2'

loop_
_atom_site_aniso_label
_atom_site_aniso_U_11
_atom_site_aniso_U_22
_atom_site_aniso_U_33
_atom_site_aniso_U_23
_atom_site_aniso_U_13
_atom_site_aniso_U_12
As 0.0258(2) 0.0249(2) 0.02434(14) 0.0006(2) 0.00434(11) 0.0020(2)
N1 0.046(2) 0.038(2) 0.037(2) -0.0079(14) 0.0013(15) 0.014(2)
N2 0.038(2) 0.023(2) 0.037(2) 0.0038(13) 0.0097(13) -0.0003(14)
N3 0.024(2) 0.037(2) 0.0326(15) -0.0001(13) 0.0014(12) 0.0018(14)
C1 0.029(2) 0.030(2) 0.027(2) 0.0024(13) 0.0057(14) 0.0033(15)
C2 0.036(2) 0.038(2) 0.033(2) 0.0028(15) 0.003(2) 0.009(2)
C3 0.042(2) 0.060(3) 0.025(2) -0.005(2) 0.0021(15) 0.004(2)
C4 0.034(2) 0.061(3) 0.031(2) 0.010(2) -0.004(2) -0.001(2)
C5 0.026(2) 0.045(2) 0.049(2) 0.019(2) 0.001(2) 0.001(2)
C6 0.034(2) 0.039(2) 0.070(3) 0.018(2) 0.011(2) 0.014(2)
C7 0.036(2) 0.029(2) 0.053(2) 0.001(2) 0.016(2) 0.006(2)
C8 0.027(2) 0.030(2) 0.039(2) 0.0045(15) 0.008(2) 0.001(2)
C9 0.025(2) 0.025(2) 0.032(2) 0.0059(14) 0.0060(14) 0.0006(15)
C10 0.024(2) 0.035(2) 0.035(2) 0.010(2) 0.0045(15) -0.002(2)
C11 0.122(5) 0.077(4) 0.039(2) -0.003(2) 0.017(3) 0.053(3)
C12 0.061(3) 0.041(3) 0.097(4) -0.018(2) -0.030(3) 0.003(2)
C13 0.028(2) 0.027(2) 0.0238(15) 0.0010(14) 0.0031(14) 0.002(2)
C14 0.031(2) 0.031(2) 0.036(2) 0.000(2) 0.0067(15) -0.002(2)
C15 0.045(2) 0.023(2) 0.046(2) 0.001(2) -0.001(2) -0.004(2)
C16 0.037(2) 0.025(2) 0.044(2) -0.0059(15) -0.001(2) 0.007(2)
C17 0.033(2) 0.047(2) 0.040(2) -0.010(2) 0.005(2) 0.013(2)
C18 0.030(2) 0.066(3) 0.042(2) -0.008(2) 0.014(2) 0.005(2)
C19 0.036(2) 0.047(2) 0.038(2) 0.000(2) 0.013(2) -0.006(2)
C20 0.029(2) 0.035(2) 0.027(2) -0.0001(14) 0.0048(14) -0.001(2)
C21 0.029(2) 0.025(2) 0.025(2) -0.0017(13) 0.0010(14) 0.002(2)
C22 0.030(2) 0.037(2) 0.029(2) -0.0021(15) 0.0013(15) 0.004(2)
C23 0.066(3) 0.040(2) 0.052(2) 0.014(2) 0.015(2) 0.004(2)
C24 0.051(3) 0.043(2) 0.056(2) -0.008(2) 0.012(2) -0.015(2)
C25 0.024(2) 0.029(2) 0.031(2) 0.0004(14) 0.0088(14) 0.004(2)
C26 0.027(2) 0.048(2) 0.036(2) 0.005(2) 0.005(2) 0.001(2)
C27 0.022(2) 0.055(3) 0.057(2) 0.010(2) 0.006(2) 0.000(2)
C28 0.031(2) 0.045(2) 0.063(3) 0.011(2) 0.025(2) 0.006(2)
C29 0.054(3) 0.047(2) 0.043(2) 0.002(2) 0.028(2) 0.003(2)
C30 0.071(3) 0.055(3) 0.031(2) -0.011(2) 0.016(2) -0.009(2)
C31 0.047(2) 0.042(2) 0.031(2) -0.001(2) 0.005(2) -0.010(2)
C32 0.029(2) 0.026(2) 0.031(2) 0.0002(14) 0.0090(14) 0.000(2)
C33 0.029(2) 0.023(2) 0.032(2) 0.0003(14) 0.0101(14) 0.002(2)
C34 0.038(2) 0.029(2) 0.043(2) 0.006(2) 0.019(2) 0.008(2)
C35 0.053(3) 0.054(3) 0.047(2) 0.012(2) 0.014(2) 0.025(2)
C36 0.043(3) 0.080(3) 0.054(2) -0.004(3) 0.004(2) -0.023(3)

loop_
_atom_site_label
_atom_site_type_symbol
_atom_site_fract_x
_atom_site_fract_y
_atom_site_fract_z
_atom_site_U_iso_or_equiv
_atom_site_thermal_displace_type
_atom_site_occupancy
_atom_site_calc_flag
_atom_site_refinement_flags
_atom_site_disorder_group
As As 0.76505(4) 0.63787(2) 0.20316(2) 0.02502(9) Uani 1 d . .
N1 N 0.6152(3) 0.7793(2) 0.23102(15) 0.0412(8) Uani 1 d . .
N2 N 0.9716(3) 0.6906(2) 0.12542(14) 0.0326(7) Uani 1 d . .
N3 N 0.9149(3) 0.5762(2) 0.33757(14) 0.0320(7) Uani 1 d . .
C1 C 0.6261(3) 0.6640(2) 0.1129(2) 0.0286(8) Uani 1 d . .
C2 C 0.6232(4) 0.6147(2) 0.0534(2) 0.0366(9) Uani 1 d . .
H2 H 0.6838(4) 0.5680(2) 0.0574(2) 0.046(3) Uiso 1 calc R .
C3 C 0.5336(4) 0.6308(3) -0.0133(2) 0.0431(9) Uani 1 d . .
H3 H 0.5366(4) 0.5962(3) -0.0535(2) 0.046(3) Uiso 1 calc R .
C4 C 0.4436(4) 0.6953(3) -0.0198(2) 0.0429(10) Uani 1 d . .
H4 H 0.3830(4) 0.7057(3) -0.0647(2) 0.046(3) Uiso 1 calc R .
C5 C 0.3389(4) 0.8125(2) 0.0318(2) 0.0407(9) Uani 1 d . .
H5 H 0.2771(4) 0.8209(2) -0.0131(2) 0.046(3) Uiso 1 calc R .
C6 C 0.3304(4) 0.8631(3) 0.0877(2) 0.0474(10) Uani 1 d . .
H6 H 0.2625(4) 0.9063(3) 0.0821(2) 0.046(3) Uiso 1 calc R .
C7 C 0.4217(4) 0.8514(2) 0.1536(2) 0.0384(9) Uani 1 d . .
H7 H 0.4159(4) 0.8875(2) 0.1925(2) 0.046(3) Uiso 1 calc R .
C8 C 0.5192(4) 0.7893(2) 0.1637(2) 0.0316(8) Uani 1 d . .
C9 C 0.5313(3) 0.7333(2) 0.1065(2) 0.0274(7) Uani 1 d . .
C10 C 0.4382(3) 0.7473(2) 0.0390(2) 0.0316(8) Uani 1 d . .
C11 C 0.5493(6) 0.7853(3) 0.2944(2) 0.079(2) Uani 1 d . .
H11A H 0.5232(24) 0.8426(4) 0.3013(8) 0.074(3) Uiso 1 calc R .
H11B H 0.6165(11) 0.7665(15) 0.3369(3) 0.074(3) Uiso 1 calc R .
H11C H 0.4638(15) 0.7509(12) 0.2876(6) 0.074(3) Uiso 1 calc R .
C12 C 0.7375(5) 0.8339(3) 0.2349(3) 0.072(2) Uani 1 d . .
H12A H 0.8120(11) 0.8174(10) 0.2753(9) 0.074(3) Uiso 1 calc R .
H12B H 0.7083(8) 0.8906(3) 0.2423(13) 0.074(3) Uiso 1 calc R .
H12C H 0.7740(17) 0.8305(11) 0.1899(6) 0.074(3) Uiso 1 calc R .
C13 C 0.8443(3) 0.5369(2) 0.1664(2) 0.0266(7) Uani 1 d . .
C14 C 0.7889(4) 0.4616(2) 0.1788(2) 0.0328(8) Uani 1 d . .
H14 H 0.7082(4) 0.4598(2) 0.2014(2) 0.046(3) Uiso 1 calc R .
C15 C 0.8466(4) 0.3869(2) 0.1594(2) 0.0390(9) Uani 1 d . .
H15 H 0.8051(4) 0.3361(2) 0.1693(2) 0.046(3) Uiso 1 calc R .
C16 C 0.9608(4) 0.3877(2) 0.1270(2) 0.0366(9) Uani 1 d . .
H16 H 0.9993(4) 0.3373(2) 0.1140(2) 0.046(3) Uiso 1 calc R .
C17 C 1.1424(4) 0.4620(3) 0.0776(2) 0.0403(9) Uani 1 d . .
H17 H 1.1814(4) 0.4110(3) 0.0662(2) 0.046(3) Uiso 1 calc R .
C18 C 1.2017(4) 0.5331(3) 0.0604(2) 0.0451(10) Uani 1 d . .
H18 H 1.2823(4) 0.5319(3) 0.0377(2) 0.046(3) Uiso 1 calc R .
C19 C 1.1439(4) 0.6080(2) 0.0762(2) 0.0394(9) Uani 1 d . .
H19 H 1.1852(4) 0.6576(2) 0.0633(2) 0.046(3) Uiso 1 calc R .
C20 C 1.0290(4) 0.6118(2) 0.1099(2) 0.0303(8) Uani 1 d . .
C21 C 0.9646(3) 0.5386(2) 0.1306(2) 0.0268(7) Uani 1 d . .
C22 C 1.0231(4) 0.4623(2) 0.1122(2) 0.0324(8) Uani 1 d . .
C23 C 0.9273(5) 0.7414(2) 0.0616(2) 0.0520(11) Uani 1 d . .
H23A H 1.0114(5) 0.7595(13) 0.0431(8) 0.074(3) Uiso 1 calc R .
H23B H 0.8755(23) 0.7895(8) 0.0743(4) 0.074(3) Uiso 1 calc R .
H23C H 0.8654(22) 0.7093(5) 0.0245(5) 0.074(3) Uiso 1 calc R .
C24 C 1.0709(4) 0.7356(2) 0.1805(2) 0.0499(11) Uani 1 d . .
H24A H 1.0240(9) 0.7847(8) 0.1948(10) 0.074(3) Uiso 1 calc R .
H24B H 1.1546(13) 0.7518(13) 0.1608(5) 0.074(3) Uiso 1 calc R .
H24C H 1.1004(21) 0.7002(6) 0.2226(6) 0.074(3) Uiso 1 calc R .
C25 C 0.6249(3) 0.5865(2) 0.2556(2) 0.0276(7) Uani 1 d . .
C26 C 0.4859(4) 0.5758(2) 0.2219(2) 0.0369(9) Uani 1 d . .
H26 H 0.4639(4) 0.5780(2) 0.1708(2) 0.046(3) Uiso 1 calc R .
C27 C 0.3753(4) 0.5617(2) 0.2599(2) 0.0448(10) Uani 1 d . .
H27 H 0.2815(4) 0.5521(2) 0.2344(2) 0.046(3) Uiso 1 calc R .
C28 C 0.4024(4) 0.5616(2) 0.3331(2) 0.0442(10) Uani 1 d . .
H28 H 0.3264(4) 0.5552(2) 0.3586(2) 0.046(3) Uiso 1 calc R .
C29 C 0.5701(4) 0.5733(2) 0.4476(2) 0.0454(10) Uani 1 d . .
H29 H 0.4930(4) 0.5701(2) 0.4727(2) 0.046(3) Uiso 1 calc R .
C30 C 0.7061(5) 0.5800(2) 0.4854(2) 0.0514(11) Uani 1 d . .
H30 H 0.7229(5) 0.5833(2) 0.5365(2) 0.046(3) Uiso 1 calc R .
C31 C 0.8200(4) 0.5820(2) 0.4489(2) 0.0406(9) Uani 1 d . .
H31 H 0.9144(4) 0.5840(2) 0.4755(2) 0.046(3) Uiso 1 calc R .
C32 C 0.7974(4) 0.5810(2) 0.3749(2) 0.0281(7) Uani 1 d . .
C33 C 0.6573(4) 0.5792(2) 0.3334(2) 0.0275(7) Uani 1 d . .
C34 C 0.5432(4) 0.5710(2) 0.3717(2) 0.0351(8) Uani 1 d . .
C35 C 0.9771(4) 0.4938(2) 0.3414(2) 0.0506(11) Uani 1 d . .
H35A H 1.0444(20) 0.4902(5) 0.3082(10) 0.074(3) Uiso 1 calc R .
H35B H 0.9015(5) 0.4530(3) 0.3278(13) 0.074(3) Uiso 1 calc R .
H35C H 1.0270(22) 0.4830(6) 0.3907(4) 0.074(3) Uiso 1 calc R .
C36 C 1.0242(4) 0.6372(3) 0.3614(2) 0.0597(12) Uani 1 d . .
H36A H 1.0970(14) 0.6341(10) 0.3313(9) 0.074(3) Uiso 1 calc R .
H36B H 1.0678(18) 0.6267(9) 0.4118(5) 0.074(3) Uiso 1 calc R .
H36C H 0.9815(6) 0.6922(3) 0.3573(12) 0.074(3) Uiso 1 calc R .

loop_
_atom_type_symbol
_atom_type_description
_atom_type_scat_dispersion_real
_atom_type_scat_dispersion_imag
_atom_type_scat_source
C C 0.0033 0.0016 'International Tables Vol C Tables 4.2.6.8 and 6.1.1.4'
H H 0.0000 0.0000 'International Tables Vol C Tables 4.2.6.8 and 6.1.1.4'
N N 0.0061 0.0033 'International Tables Vol C Tables 4.2.6.8 and 6.1.1.4'
As As 0.0499 2.0058 'International Tables Vol C Tables 4.2.6.8 and 6.1.1.4'

loop_
_geom_angle_atom_site_label_1
_geom_angle_atom_site_label_2
_geom_angle_atom_site_label_3
_geom_angle
_geom_angle_site_symmetry_1
_geom_angle_site_symmetry_3
_geom_angle_publ_flag
C13 As C25 99.42(14) . . ?
C13 As C1 96.54(12) . . ?
C25 As C1 96.31(13) . . ?
C13 As N2 73.61(11) . . ?
C25 As N2 173.03(11) . . ?
C1 As N2 84.90(11) . . ?
C13 As N1 169.24(10) . . ?
C25 As N1 80.56(11) . . ?
C1 As N1 72.82(11) . . ?
N2 As N1 106.32(9) . . ?
C13 As N3 81.91(10) . . ?
C25 As N3 71.62(11) . . ?
C1 As N3 167.27(11) . . ?
N2 As N3 106.60(8) . . ?
N1 As N3 108.09(8) . . ?
C8 N1 C11 114.6(3) . . ?
C8 N1 C12 110.6(3) . . ?
C11 N1 C12 112.5(4) . . ?
C8 N1 As 101.1(2) . . ?
C11 N1 As 121.5(2) . . ?
C12 N1 As 94.4(2) . . ?
C20 N2 C23 113.4(3) . . ?
C20 N2 C24 111.5(3) . . ?
C23 N2 C24 110.7(3) . . ?
C20 N2 As 99.6(2) . . ?
C23 N2 As 118.7(2) . . ?
C24 N2 As 102.0(2) . . ?
C32 N3 C36 113.3(3) . . ?
C32 N3 C35 112.0(3) . . ?
C36 N3 C35 110.4(3) . . ?
C32 N3 As 96.1(2) . . ?
C36 N3 As 104.5(2) . . ?
C35 N3 As 119.9(2) . . ?
C2 C1 C9 118.2(3) . . ?
C2 C1 As 118.7(2) . . ?
C9 C1 As 123.1(2) . . ?
C1 C2 C3 122.5(3) . . ?
C4 C3 C2 119.9(3) . . ?
C3 C4 C10 120.9(3) . . ?
C6 C5 C10 121.3(3) . . ?
C5 C6 C7 119.6(4) . . ?
C8 C7 C6 121.6(3) . . ?
C7 C8 N1 121.2(3) . . ?
C7 C8 C9 121.0(3) . . ?
N1 C8 C9 117.8(3) . . ?
C10 C9 C8 116.5(3) . . ?
C10 C9 C1 118.5(3) . . ?
C8 C9 C1 125.0(3) . . ?
C4 C10 C5 120.0(3) . . ?
C4 C10 C9 120.1(3) . . ?
C5 C10 C9 120.0(3) . . ?
C14 C13 C21 117.8(3) . . ?
C14 C13 As 119.5(3) . . ?
C21 C13 As 122.6(2) . . ?
C13 C14 C15 122.9(3) . . ?
C16 C15 C14 119.9(3) . . ?
C15 C16 C22 120.6(3) . . ?
C18 C17 C22 121.1(4) . . ?
C17 C18 C19 119.7(4) . . ?
C20 C19 C18 121.6(4) . . ?
C19 C20 C21 120.9(3) . . ?
C19 C20 N2 120.2(3) . . ?
C21 C20 N2 119.0(3) . . ?
C20 C21 C22 116.7(3) . . ?
C20 C21 C13 124.6(3) . . ?
C22 C21 C13 118.7(3) . . ?
C16 C22 C17 119.8(3) . . ?
C16 C22 C21 120.2(3) . . ?
C17 C22 C21 120.0(3) . . ?
C26 C25 C33 117.8(3) . . ?
C26 C25 As 120.4(2) . . ?
C33 C25 As 120.1(2) . . ?
C25 C26 C27 122.7(3) . . ?
C28 C27 C26 120.1(4) . . ?
C27 C28 C34 120.5(3) . . ?
C30 C29 C34 120.7(4) . . ?
C29 C30 C31 119.9(3) . . ?
C32 C31 C30 120.9(4) . . ?
C31 C32 C33 120.9(3) . . ?
C31 C32 N3 120.7(3) . . ?
C33 C32 N3 118.3(3) . . ?
C32 C33 C34 117.2(3) . . ?
C32 C33 C25 124.0(3) . . ?
C34 C33 C25 118.8(3) . . ?
C29 C34 C28 120.2(3) . . ?
C29 C34 C33 120.1(3) . . ?
C28 C34 C33 119.7(3) . . ?

loop_
_geom_bond_atom_site_label_1
_geom_bond_atom_site_label_2
_geom_bond_distance
_geom_bond_site_symmetry_2
_geom_bond_publ_flag
As C13 1.989(3) . ?
As C25 1.994(3) . ?
As C1 2.003(3) . ?
As N2 2.807(3) . ?
As N1 2.813(3) . ?
As N3 2.855(3) . ?
N1 C8 1.433(4) . ?
N1 C11 1.457(5) . ?
N1 C12 1.460(5) . ?
N2 C20 1.446(4) . ?
N2 C23 1.458(4) . ?
N2 C24 1.467(4) . ?
N3 C32 1.436(4) . ?
N3 C36 1.452(5) . ?
N3 C35 1.464(4) . ?
C1 C2 1.376(4) . ?
C1 C9 1.439(4) . ?
C2 C3 1.410(4) . ?
C3 C4 1.349(5) . ?
C4 C10 1.403(5) . ?
C5 C6 1.353(5) . ?
C5 C10 1.415(5) . ?
C6 C7 1.395(5) . ?
C7 C8 1.364(4) . ?
C8 C9 1.434(4) . ?
C9 C10 1.432(4) . ?
C13 C14 1.372(4) . ?
C13 C21 1.440(4) . ?
C14 C15 1.412(5) . ?
C15 C16 1.348(5) . ?
C16 C22 1.404(5) . ?
C17 C18 1.354(5) . ?
C17 C22 1.418(5) . ?
C18 C19 1.393(5) . ?
C19 C20 1.371(5) . ?
C20 C21 1.428(4) . ?
C21 C22 1.431(5) . ?
C25 C26 1.375(4) . ?
C25 C33 1.449(4) . ?
C26 C27 1.404(5) . ?
C27 C28 1.358(5) . ?
C28 C34 1.417(5) . ?
C29 C30 1.368(5) . ?
C29 C34 1.408(5) . ?
C30 C31 1.396(5) . ?
C31 C32 1.374(4) . ?
C32 C33 1.422(4) . ?
C33 C34 1.424(4) . ?

loop_
_cod_related_entry_id
_cod_related_entry_database
_cod_related_entry_code
1 ChemSpider 28551655
